data_7111913
loop_
_publ_author_name
'Ting Wu'
'Ling Pan'
'Xianxiu Xu'
'Qun Liu'

_publ_section_title
;
 Regiodivergent heterocyclization: a strategy for the synthesis of
 substituted pyrroles and furans using alpha-formyl ketene dithioacetals
 as common precursors
;
_journal_name_full Chem.Commun.
_journal_page_first 1797
_journal_paper_doi 10.1039/c3cc48546c
_journal_volume 50
_journal_year 2014
_chemical_formula_moiety 'C19 H16 O4 S2'
_chemical_formula_sum 'C19 H16 O4 S2'
_chemical_formula_weight 372.44
_chemical_name_systematic
;
 ?
;
_space_group_IT_number 14
_symmetry_cell_setting monoclinic
_symmetry_space_group_name_Hall '-P 2ybc'
_symmetry_space_group_name_H-M 'P 1 21/c 1'
_atom_sites_solution_hydrogens geom
_atom_sites_solution_primary direct
_atom_sites_solution_secondary difmap
_audit_creation_method SHELXL-97
_cell_angle_alpha 90.00
_cell_angle_beta 107.751(6)
_cell_angle_gamma 90.00
_cell_formula_units_Z 4
_cell_length_a 13.510(4)
_cell_length_b 8.068(3)
_cell_length_c 17.081(5)
_cell_measurement_reflns_used 3032
_cell_measurement_temperature 293(2)
_cell_measurement_theta_max 25.0
_cell_measurement_theta_min 2.8
_cell_volume 1773.2(10)
_computing_cell_refinement CrysAlis
_computing_data_collection 'CrysAlis (Oxford Diffraction, 2006)'
_computing_data_reduction CrysAlis
_computing_structure_refinement 'SHELXL-97 (Sheldrick, 2008)'
_computing_structure_solution 'SHELXS-97 (Sheldrick, 2008)'
_diffrn_ambient_temperature 293(2)
_diffrn_measured_fraction_theta_full 0.972
_diffrn_measured_fraction_theta_max 0.972
_diffrn_measurement_device_type 'Oxford Diffraction Gemini R Ultra'
_diffrn_measurement_method '\w scan'
_diffrn_radiation_monochromator graphite
_diffrn_radiation_source 'fine-focus sealed tube'
_diffrn_radiation_type MoK\a
_diffrn_radiation_wavelength 0.71073
_diffrn_reflns_av_R_equivalents 0.1046
_diffrn_reflns_av_sigmaI/netI 0.2288
_diffrn_reflns_limit_h_max 16
_diffrn_reflns_limit_h_min -14
_diffrn_reflns_limit_k_max 9
_diffrn_reflns_limit_k_min -9
_diffrn_reflns_limit_l_max 20
_diffrn_reflns_limit_l_min -20
_diffrn_reflns_number 7945
_diffrn_reflns_theta_full 25.00
_diffrn_reflns_theta_max 25.00
_diffrn_reflns_theta_min 2.82
_exptl_absorpt_coefficient_mu 0.321
_exptl_absorpt_correction_T_max 0.968
_exptl_absorpt_correction_T_min 0.962
_exptl_absorpt_correction_type multi-scan
_exptl_crystal_colour colorless
_exptl_crystal_density_diffrn 1.395
_exptl_crystal_density_method 'not measured'
_exptl_crystal_description needle
_exptl_crystal_F_000 776
_exptl_crystal_size_max 0.20
_exptl_crystal_size_mid 0.10
_exptl_crystal_size_min 0.10
_refine_diff_density_max 0.421
_refine_diff_density_min -0.437
_refine_diff_density_rms 0.054
_refine_ls_extinction_method none
_refine_ls_goodness_of_fit_ref 0.863
_refine_ls_hydrogen_treatment mixed
_refine_ls_matrix_type full
_refine_ls_number_parameters 226
_refine_ls_number_reflns 3032
_refine_ls_number_restraints 6
_refine_ls_restrained_S_all 0.863
_refine_ls_R_factor_all 0.1312
_refine_ls_R_factor_gt 0.0678
_refine_ls_shift/su_max 0.001
_refine_ls_shift/su_mean 0.000
_refine_ls_structure_factor_coef Fsqd
_refine_ls_weighting_details 'calc w=1/[\s^2^(Fo^2^)+(0.0000P)^2^+0.0000P] where P=(Fo^2^+2Fc^2^)/3'
_refine_ls_weighting_scheme calc
_refine_ls_wR_factor_gt 0.1795
_refine_ls_wR_factor_ref 0.2335
_reflns_number_gt 1703
_reflns_number_total 3032
_reflns_threshold_expression >2\s(I)
_cod_data_source_file c3cc48546c.txt
_cod_data_source_block 161b
_cod_original_sg_symbol_H-M 'P 21/c'
_cod_database_code 7111913

loop_
_symmetry_equiv_pos_as_xyz
'x, y, z'
'-x, y+1/2, -z+1/2'
'-x, -y, -z'
'x, -y-1/2, z-1/2'

loop_
_atom_site_label
_atom_site_type_symbol
_atom_site_fract_x
_atom_site_fract_y
_atom_site_fract_z
_atom_site_U_iso_or_equiv
_atom_site_adp_type
_atom_site_occupancy
_atom_site_symmetry_multiplicity
_atom_site_calc_flag
_atom_site_refinement_flags
S1 S 0.44721(9) 0.72001(14) 0.32173(8) 0.0444(4) Uani 1 1 d .
O4 O 0.2780(2) 0.6944(4) 0.0913(2) 0.0507(9) Uani 1 1 d .
C6 C 0.2069(4) 1.1757(6) 0.1921(4) 0.0546(14) Uani 1 1 d .
H6A H 0.2467 1.1301 0.1617 0.066 Uiso 1 1 calc R
C7 C 0.2050(3) 0.9000(6) 0.2594(3) 0.0478(13) Uani 1 1 d .
C2 C 0.1142(4) 1.1464(7) 0.2897(4) 0.0563(14) Uani 1 1 d .
H2A H 0.0898 1.0808 0.3246 0.068 Uiso 1 1 calc R
C11 C 0.3525(3) 0.7316(5) 0.2252(3) 0.0391(11) Uani 1 1 d .
O1 O 0.4468(3) 0.8744(4) 0.3634(2) 0.0616(10) Uani 1 1 d .
O3 O 0.1946(3) 0.8241(5) 0.3167(3) 0.0746(12) Uani 1 1 d .
C4 C 0.1265(4) 1.4106(7) 0.2305(5) 0.0711(18) Uani 1 1 d .
H4A H 0.1123 1.5236 0.2266 0.085 Uiso 1 1 calc R
C5 C 0.1817(4) 1.3428(7) 0.1844(4) 0.0662(17) Uani 1 1 d .
H5A H 0.2027 1.4083 0.1476 0.079 Uiso 1 1 calc R
O2 O 0.5406(2) 0.6677(5) 0.3064(2) 0.0629(11) Uani 1 1 d .
C8 C 0.2532(3) 0.8156(5) 0.2031(3) 0.0392(11) Uani 1 1 d .
C3 C 0.0913(4) 1.3147(7) 0.2827(4) 0.0699(18) Uani 1 1 d .
H3A H 0.0523 1.3620 0.3133 0.084 Uiso 1 1 calc R
C1 C 0.1729(3) 1.0765(6) 0.2452(3) 0.0425(12) Uani 1 1 d .
C9 C 0.2128(4) 0.7877(6) 0.1207(3) 0.0488(13) Uani 1 1 d .
C17 C 0.4120(3) 0.3997(6) 0.3492(3) 0.0458(12) Uani 1 1 d .
H17A H 0.4369 0.3770 0.3051 0.055 Uiso 1 1 calc R
C15 C 0.3425(4) 0.3035(6) 0.4547(3) 0.0506(14) Uani 1 1 d .
C18 C 0.3050(5) 0.1654(8) 0.4976(4) 0.082(2) Uani 1 1 d .
H18A H 0.3126 0.0615 0.4727 0.123 Uiso 1 1 calc R
H18B H 0.2331 0.1829 0.4929 0.123 Uiso 1 1 calc R
H18C H 0.3453 0.1637 0.5546 0.123 Uiso 1 1 calc R
C14 C 0.3393(4) 0.4658(7) 0.4797(3) 0.0556(14) Uani 1 1 d .
H14A H 0.3157 0.4883 0.5243 0.067 Uiso 1 1 calc R
C12 C 0.4062(3) 0.5602(6) 0.3744(3) 0.0410(12) Uani 1 1 d .
C16 C 0.3804(4) 0.2723(6) 0.3902(4) 0.0536(15) Uani 1 1 d .
H16A H 0.3849 0.1634 0.3738 0.064 Uiso 1 1 calc R
C13 C 0.3702(4) 0.5945(6) 0.4399(3) 0.0498(13) Uani 1 1 d .
H13A H 0.3669 0.7033 0.4570 0.060 Uiso 1 1 calc R
S2 S 0.09387(13) 0.8471(3) 0.05360(11) 0.1072(9) Uani 1 1 d .
C10 C 0.3631(3) 0.6625(6) 0.1574(3) 0.0446(12) Uani 1 1 d .
H10A H 0.4204 0.6010 0.1552 0.053 Uiso 1 1 calc R
C19 C 0.0865(6) 0.7599(16) -0.0354(6) 0.191(6) Uani 1 1 d U
H19A H 0.0214 0.7884 -0.0751 0.191 Uiso 1 1 calc R
H19B H 0.0912 0.6417 -0.0289 0.191 Uiso 1 1 calc R
H19C H 0.1426 0.7990 -0.0541 0.191 Uiso 1 1 calc R

loop_
_atom_site_aniso_label
_atom_site_aniso_U_11
_atom_site_aniso_U_22
_atom_site_aniso_U_33
_atom_site_aniso_U_23
_atom_site_aniso_U_13
_atom_site_aniso_U_12
S1 0.0425(7) 0.0410(7) 0.0472(8) 0.0027(6) 0.0100(5) -0.0043(5)
O4 0.0555(19) 0.049(2) 0.045(2) -0.0010(16) 0.0126(16) 0.0113(15)
C6 0.042(3) 0.045(3) 0.078(4) -0.001(3) 0.019(3) 0.003(2)
C7 0.047(3) 0.047(3) 0.048(3) 0.007(3) 0.011(2) 0.003(2)
C2 0.047(3) 0.051(3) 0.070(4) -0.007(3) 0.016(3) 0.003(2)
C11 0.044(2) 0.030(2) 0.044(3) 0.006(2) 0.014(2) 0.0016(18)
O1 0.082(2) 0.039(2) 0.055(2) -0.0044(17) 0.0079(18) -0.0127(16)
O3 0.105(3) 0.064(3) 0.071(3) 0.023(2) 0.051(2) 0.024(2)
C4 0.063(3) 0.043(3) 0.107(6) -0.007(3) 0.025(3) 0.005(3)
C5 0.060(3) 0.046(3) 0.092(5) 0.008(3) 0.021(3) 0.006(2)
O2 0.0372(17) 0.085(3) 0.068(3) 0.016(2) 0.0173(16) 0.0000(15)
C8 0.040(2) 0.031(2) 0.048(3) 0.004(2) 0.015(2) 0.0033(17)
C3 0.053(3) 0.059(4) 0.097(5) -0.013(4) 0.021(3) 0.015(3)
C1 0.032(2) 0.042(3) 0.051(3) -0.006(2) 0.007(2) 0.0004(18)
C9 0.051(3) 0.053(3) 0.041(3) 0.003(2) 0.011(2) 0.014(2)
C17 0.049(3) 0.045(3) 0.042(3) -0.005(2) 0.012(2) 0.010(2)
C15 0.051(3) 0.056(3) 0.038(3) 0.009(3) 0.003(2) -0.003(2)
C18 0.096(4) 0.071(4) 0.066(4) 0.016(3) 0.007(3) -0.031(3)
C14 0.073(3) 0.063(4) 0.041(3) 0.001(3) 0.034(3) 0.003(3)
C12 0.037(2) 0.040(3) 0.042(3) -0.001(2) 0.006(2) 0.0016(18)
C16 0.060(3) 0.034(3) 0.058(4) -0.002(3) 0.004(3) 0.003(2)
C13 0.060(3) 0.042(3) 0.049(3) -0.008(3) 0.020(2) 0.009(2)
S2 0.0800(12) 0.173(2) 0.0520(11) -0.0103(12) -0.0042(9) 0.0643(12)
C10 0.039(2) 0.050(3) 0.043(3) 0.006(2) 0.010(2) 0.0070(19)
C19 0.087(6) 0.329(16) 0.110(8) -0.103(9) -0.038(5) 0.072(7)

loop_
_atom_type_symbol
_atom_type_description
_atom_type_scat_dispersion_real
_atom_type_scat_dispersion_imag
_atom_type_scat_source
C C 0.0033 0.0016 'International Tables Vol C Tables 4.2.6.8 and 6.1.1.4'
O O 0.0106 0.0060 'International Tables Vol C Tables 4.2.6.8 and 6.1.1.4'
H H 0.0000 0.0000 'International Tables Vol C Tables 4.2.6.8 and 6.1.1.4'
S S 0.1246 0.1234 'International Tables Vol C Tables 4.2.6.8 and 6.1.1.4'

loop_
_geom_angle_atom_site_label_1
_geom_angle_atom_site_label_2
_geom_angle_atom_site_label_3
_geom_angle
O2 S1 O1 119.0(2)
O2 S1 C11 105.9(2)
O1 S1 C11 107.9(2)
O2 S1 C12 108.1(2)
O1 S1 C12 109.5(2)
C11 S1 C12 105.5(2)
C9 O4 C10 105.9(4)
C5 C6 C1 120.1(5)
C5 C6 H6A 120.0
C1 C6 H6A 120.0
O3 C7 C8 118.7(5)
O3 C7 C1 121.5(5)
C8 C7 C1 119.9(5)
C1 C2 C3 120.3(6)
C1 C2 H2A 119.9
C3 C2 H2A 119.9
C10 C11 C8 107.8(4)
C10 C11 S1 123.7(3)
C8 C11 S1 128.5(4)
C5 C4 C3 120.8(6)
C5 C4 H4A 119.6
C3 C4 H4A 119.6
C4 C5 C6 120.1(6)
C4 C5 H5A 120.0
C6 C5 H5A 120.0
C9 C8 C11 103.9(4)
C9 C8 C7 128.9(4)
C11 C8 C7 127.1(4)
C4 C3 C2 119.6(6)
C4 C3 H3A 120.2
C2 C3 H3A 120.2
C2 C1 C6 119.1(5)
C2 C1 C7 119.4(5)
C6 C1 C7 121.4(5)
C8 C9 O4 111.7(4)
C8 C9 S2 129.5(4)
O4 C9 S2 118.8(4)
C12 C17 C16 119.0(5)
C12 C17 H17A 120.5
C16 C17 H17A 120.5
C16 C15 C14 118.4(5)
C16 C15 C18 121.3(5)
C14 C15 C18 120.3(6)
C15 C18 H18A 109.5
C15 C18 H18B 109.5
H18A C18 H18B 109.5
C15 C18 H18C 109.5
H18A C18 H18C 109.5
H18B C18 H18C 109.5
C13 C14 C15 121.4(5)
C13 C14 H14A 119.3
C15 C14 H14A 119.3
C17 C12 C13 120.8(5)
C17 C12 S1 118.3(4)
C13 C12 S1 120.9(4)
C15 C16 C17 121.3(5)
C15 C16 H16A 119.3
C17 C16 H16A 119.3
C14 C13 C12 119.1(5)
C14 C13 H13A 120.5
C12 C13 H13A 120.5
C19 S2 C9 106.0(3)
C11 C10 O4 110.7(4)
C11 C10 H10A 124.6
O4 C10 H10A 124.6
S2 C19 H19A 109.5
S2 C19 H19B 109.5
H19A C19 H19B 109.5
S2 C19 H19C 109.5
H19A C19 H19C 109.5
H19B C19 H19C 109.5

loop_
_geom_bond_atom_site_label_1
_geom_bond_atom_site_label_2
_geom_bond_distance
S1 O2 1.429(4)
S1 O1 1.436(4)
S1 C11 1.754(5)
S1 C12 1.756(5)
O4 C9 1.366(6)
O4 C10 1.367(5)
C6 C5 1.387(7)
C6 C1 1.388(7)
C6 H6A 0.9300
C7 O3 1.198(6)
C7 C8 1.481(7)
C7 C1 1.487(6)
C2 C1 1.376(7)
C2 C3 1.389(7)
C2 H2A 0.9300
C11 C10 1.332(7)
C11 C8 1.447(6)
C4 C5 1.352(8)
C4 C3 1.371(9)
C4 H4A 0.9300
C5 H5A 0.9300
C8 C9 1.364(7)
C3 H3A 0.9300
C9 S2 1.733(5)
C17 C12 1.375(6)
C17 C16 1.384(7)
C17 H17A 0.9300
C15 C16 1.371(8)
C15 C14 1.382(7)
C15 C18 1.504(8)
C18 H18A 0.9600
C18 H18B 0.9600
C18 H18C 0.9600
C14 C13 1.374(7)
C14 H14A 0.9300
C12 C13 1.377(7)
C16 H16A 0.9300
C13 H13A 0.9300
S2 C19 1.651(9)
C10 H10A 0.9300
C19 H19A 0.9600
C19 H19B 0.9600
C19 H19C 0.9600

loop_
_geom_torsion_atom_site_label_1
_geom_torsion_atom_site_label_2
_geom_torsion_atom_site_label_3
_geom_torsion_atom_site_label_4
_geom_torsion
O2 S1 C11 C10 15.6(5)
O1 S1 C11 C10 144.1(4)
C12 S1 C11 C10 -98.9(4)
O2 S1 C11 C8 -163.2(4)
O1 S1 C11 C8 -34.7(5)
C12 S1 C11 C8 82.3(4)
C3 C4 C5 C6 -2.6(9)
C1 C6 C5 C4 2.0(8)
C10 C11 C8 C9 -0.2(5)
S1 C11 C8 C9 178.7(4)
C10 C11 C8 C7 175.5(5)
S1 C11 C8 C7 -5.6(7)
O3 C7 C8 C9 120.6(6)
C1 C7 C8 C9 -60.8(7)
O3 C7 C8 C11 -54.0(7)
C1 C7 C8 C11 124.5(5)
C5 C4 C3 C2 1.3(9)
C1 C2 C3 C4 0.7(8)
C3 C2 C1 C6 -1.3(7)
C3 C2 C1 C7 174.2(4)
C5 C6 C1 C2 -0.1(7)
C5 C6 C1 C7 -175.5(4)
O3 C7 C1 C2 -11.3(7)
C8 C7 C1 C2 170.2(4)
O3 C7 C1 C6 164.1(5)
C8 C7 C1 C6 -14.5(7)
C11 C8 C9 O4 0.3(5)
C7 C8 C9 O4 -175.3(4)
C11 C8 C9 S2 178.0(4)
C7 C8 C9 S2 2.4(8)
C10 O4 C9 C8 -0.3(5)
C10 O4 C9 S2 -178.3(4)
C16 C15 C14 C13 1.9(7)
C18 C15 C14 C13 -178.0(5)
C16 C17 C12 C13 0.5(6)
C16 C17 C12 S1 179.8(3)
O2 S1 C12 C17 -42.0(4)
O1 S1 C12 C17 -173.1(3)
C11 S1 C12 C17 71.0(4)
O2 S1 C12 C13 137.3(4)
O1 S1 C12 C13 6.2(4)
C11 S1 C12 C13 -109.7(4)
C14 C15 C16 C17 -1.9(7)
C18 C15 C16 C17 178.1(4)
C12 C17 C16 C15 0.7(7)
C15 C14 C13 C12 -0.8(7)
C17 C12 C13 C14 -0.4(7)
S1 C12 C13 C14 -179.7(3)
C8 C9 S2 C19 -174.4(7)
O4 C9 S2 C19 3.2(7)
C8 C11 C10 O4 0.1(5)
S1 C11 C10 O4 -178.9(3)
C9 O4 C10 C11 0.1(5)
